data_7045647
loop_
_publ_author_name
'Maser, Leon'
'Herritsch, Jan'
'Langer, Robert'

_publ_section_title
;
 Carbodiphosphorane-based nickel pincer complexes and their (de)protonated
 analogues: dimerisation, ligand tautomers and proton affinities.
;
_journal_issue 31
_journal_name_full 'Dalton transactions (Cambridge, England : 2003)'
_journal_page_first 10544
_journal_page_last 10552
_journal_paper_doi 10.1039/c7dt04930g
_journal_volume 47
_journal_year 2018
_chemical_formula_moiety 'C102 H86 Ni2 P8, 2(Cl), 2.5(C H2 Cl2)'
_chemical_formula_sum 'C104.5 H91 Cl7 Ni2 P8'
_chemical_formula_weight 1960.10
_space_group_crystal_system triclinic
_space_group_IT_number 2
_space_group_name_Hall '-P 1'
_space_group_name_H-M_alt 'P -1'
_symmetry_space_group_name_Hall '-P 1'
_symmetry_space_group_name_H-M 'P -1'
_atom_sites_solution_hydrogens geom
_atom_sites_solution_primary dual
_audit_creation_date 2018-01-31
_audit_creation_method
;
Olex2 1.2
(compiled 2017.08.10 svn.r3458 for OlexSys, GUI svn.r5381)
;
_audit_update_record
;
2018-01-31 deposited with the CCDC.
2018-02-15 downloaded from the CCDC.
;
_cell_angle_alpha 88.48(3)
_cell_angle_beta 72.40(3)
_cell_angle_gamma 67.39(3)
_cell_formula_units_Z 2
_cell_length_a 13.590(3)
_cell_length_b 17.439(4)
_cell_length_c 22.442(5)
_cell_measurement_reflns_used 734
_cell_measurement_temperature 100.0
_cell_measurement_theta_max 25.20
_cell_measurement_theta_min 2.095
_cell_volume 4656(2)
_computing_cell_refinement 'STOE X-AREA'
_computing_data_collection 'STOE X-AREA'
_computing_data_reduction 'STOE X-RED'
_computing_molecular_graphics 'Olex2 (Dolomanov et al., 2009)'
_computing_publication_material 'Olex2 (Dolomanov et al., 2009)'
_computing_structure_refinement 'ShelXL (Sheldrick, 2015)'
_computing_structure_solution 'ShelXT (Sheldrick, 2015)'
_diffrn_ambient_temperature 100.0
_diffrn_detector 'image plate'
_diffrn_measured_fraction_theta_full 0.993
_diffrn_measured_fraction_theta_max 0.979
_diffrn_measurement_device_type IPDS2
_diffrn_measurement_method '\w scans'
_diffrn_radiation_monochromator graphite
_diffrn_radiation_type MoK\a
_diffrn_radiation_wavelength 0.71073
_diffrn_reflns_av_R_equivalents 0.1289
_diffrn_reflns_av_unetI/netI 0.1069
_diffrn_reflns_Laue_measured_fraction_full 0.993
_diffrn_reflns_Laue_measured_fraction_max 0.979
_diffrn_reflns_limit_h_max 17
_diffrn_reflns_limit_h_min -17
_diffrn_reflns_limit_k_max 22
_diffrn_reflns_limit_k_min -20
_diffrn_reflns_limit_l_max 28
_diffrn_reflns_limit_l_min -28
_diffrn_reflns_number 41177
_diffrn_reflns_point_group_measured_fraction_full 0.993
_diffrn_reflns_point_group_measured_fraction_max 0.979
_diffrn_reflns_theta_full 26.000
_diffrn_reflns_theta_max 26.800
_diffrn_reflns_theta_min 1.675
_diffrn_source 'fine-focus sealed tube'
_exptl_absorpt_coefficient_mu 0.791
_exptl_absorpt_correction_type none
_exptl_crystal_colour 'dark red'
_exptl_crystal_colour_modifier dark
_exptl_crystal_colour_primary red
_exptl_crystal_density_diffrn 1.398
_exptl_crystal_description needle
_exptl_crystal_F_000 2026
_exptl_crystal_size_max 0.604
_exptl_crystal_size_mid 0.223
_exptl_crystal_size_min 0.194
_refine_diff_density_max 1.431
_refine_diff_density_min -0.933
_refine_diff_density_rms 0.101
_refine_ls_extinction_method none
_refine_ls_goodness_of_fit_ref 0.949
_refine_ls_hydrogen_treatment constr
_refine_ls_matrix_type full
_refine_ls_number_parameters 1111
_refine_ls_number_reflns 19516
_refine_ls_number_restraints 0
_refine_ls_restrained_S_all 0.949
_refine_ls_R_factor_all 0.0931
_refine_ls_R_factor_gt 0.0641
_refine_ls_shift/su_max 0.001
_refine_ls_shift/su_mean 0.000
_refine_ls_structure_factor_coef Fsqd
_refine_ls_weighting_details 'w=1/[\s^2^(Fo^2^)+(0.0940P)^2^] where P=(Fo^2^+2Fc^2^)/3'
_refine_ls_weighting_scheme calc
_refine_ls_wR_factor_gt 0.1508
_refine_ls_wR_factor_ref 0.1638
_reflns_Friedel_coverage 0.000
_reflns_number_gt 13700
_reflns_number_total 19516
_reflns_threshold_expression 'I > 2\s(I)'
_cod_data_source_file c7dt04930g2.cif
_cod_data_source_block intp-1
_cod_depositor_comments 'Adding full bibliography for 7045645--7045649.cif.'
_cod_database_code 7045647
_shelx_shelxl_version_number 2014/7
_shelx_space_group_comment
;
The symmetry employed for this shelxl refinement is uniquely defined
by the following loop, which should always be used as a source of
symmetry information in preference to the above space-group names.
They are only intended as comments.
;
_olex2_refinement_description
;
1. Fixed Uiso
 At 1.2 times of:
  All C(H) groups, All C(H,H) groups
2. Uiso/Uaniso restraints and constraints
Uanis(C1) = Uanis(Cl2) = Uanis(Cl17)
Uanis(Cl1A) = Uanis(C9) = Uanis(Cl53)
3. Others
 Fixed Sof: Cl2(0.5) Cl17(0.5) Cl21(0.5) Cl53(0.5) Cl19(0.5) C3(0.5) H3A(0.5)
 H3B(0.5) C1(0.5) H1A(0.5) H1B(0.5) Cl1A(0.5) C9(0.5) H9A(0.5) H9B(0.5)
4.a Ternary CH refined with riding coordinates:
 C8(H8), C23(H23)
4.b Secondary CH2 refined with riding coordinates:
 C39(H39A,H39B), C117(H11A,H11B), C171(H17A,H17B), C3(H3A,H3B), C1(H1A,H1B),
 C9(H9A,H9B)
4.c Aromatic/amide H refined with riding coordinates:
 C30(H30), C32(H32), C42(H42), C43(H43), C47(H47), C49(H49), C55(H55),
 C58(H58), C61(H61), C65(H65), C68(H68), C70(H70), C71(H71), C74(H74), C77(H77),
  C79(H79), C84(H84), C85(H85), C88(H88), C92(H92), C94(H94), C96(H96),
 C97(H97), C99(H99), C101(H101), C104(H104), C105(H105), C108(H108), C109(H109),
  C111(H111), C114(H114), C115(H115), C120(H120), C122(H122), C124(H124),
 C125(H125), C127(H127), C130(H130), C131(H131), C134(H134), C136(H136),
 C138(H138), C139(H139), C142(H142), C144(H144), C146(H146), C147(H147),
 C149(H149), C152(H152), C154(H154), C156(H156), C157(H157), C159(H159),
 C162(H162), C163(H163), C166(H166), C168(H168), C169(H169), C173(H173),
 C176(H176), C177(H177), C180(H180), C182(H182), C184(H184), C185(H185),
 C187(H187), C190(H190), C192(H192), C194(H194), C195(H195), C199(H199),
 C202(H202), C204(H204), C206(H206), C208(H208), C210(H210), C211(H211),
 C214(H214), C215(H215), C218(H218)
;
_olex2_submission_special_instructions 'No special instructions were received'

loop_
_space_group_symop_operation_xyz
'x, y, z'
'-x, -y, -z'

loop_
_atom_site_label
_atom_site_type_symbol
_atom_site_fract_x
_atom_site_fract_y
_atom_site_fract_z
_atom_site_U_iso_or_equiv
_atom_site_adp_type
_atom_site_occupancy
_atom_site_site_symmetry_order
_atom_site_calc_flag
_atom_site_refinement_flags_posn
_atom_site_refinement_flags_occupancy
_atom_site_disorder_assembly
_atom_site_disorder_group
Ni1 Ni 0.12846(4) 0.39391(3) 0.71373(2) 0.02481(11) Uani 1 1 d . . . .
Ni4 Ni 0.26820(4) 0.16513(3) 0.76949(2) 0.02475(11) Uani 1 1 d . . . .
P1 P 0.35809(8) 0.23593(5) 0.71116(4) 0.02595(18) Uani 1 1 d . . . .
P3 P 0.14337(8) 0.20434(5) 0.88934(4) 0.02560(18) Uani 1 1 d . . . .
P5 P 0.35930(8) 0.03372(6) 0.72332(4) 0.02730(19) Uani 1 1 d . . . .
P7 P 0.06442(7) 0.34310(5) 0.80009(4) 0.02548(18) Uani 1 1 d . . . .
P9 P 0.31692(8) 0.41490(5) 0.66109(4) 0.02609(18) Uani 1 1 d . . . .
P11 P -0.03021(8) 0.47294(6) 0.69741(4) 0.02696(19) Uani 1 1 d . . . .
P14 P 0.23561(8) 0.01622(5) 0.85028(4) 0.02750(19) Uani 1 1 d . . . .
P16 P 0.13680(8) 0.48981(6) 0.58804(4) 0.02742(19) Uani 1 1 d . . . .
Cl18 Cl 0.08375(9) 0.24298(6) 0.57271(5) 0.0409(2) Uani 1 1 d . . . .
Cl20 Cl 0.62153(9) -0.07493(6) 0.83953(5) 0.0413(2) Uani 1 1 d . . . .
Cl0A Cl -0.48756(13) 0.73845(8) 0.78523(8) 0.0688(4) Uani 1 1 d . . . .
Cl4 Cl -0.50835(16) 0.72043(14) 0.91786(9) 0.0940(6) Uani 1 1 d . . . .
Cl2 Cl 0.8174(3) 0.1203(3) 0.63577(19) 0.0883(7) Uani 0.5 1 d . P A -1
C4 C 0.1893(3) 0.1188(2) 0.83868(16) 0.0302(7) Uani 1 1 d . . . .
C8 C 0.1707(3) 0.2700(2) 0.82959(15) 0.0259(7) Uani 1 1 d . . . .
H8 H 0.2183 0.2972 0.8384 0.031 Uiso 1 1 calc R . . .
C10 C 0.2019(3) 0.4361(2) 0.63892(16) 0.0281(7) Uani 1 1 d . . . .
C11 C -0.0198(3) 0.4307(2) 0.86165(16) 0.0296(7) Uani 1 1 d . . . .
C13 C -0.0232(3) 0.2892(2) 0.79339(17) 0.0284(7) Uani 1 1 d . . . .
C16 C 0.2484(3) -0.0074(2) 0.92728(16) 0.0306(8) Uani 1 1 d . . . .
Cl17 Cl 0.9765(3) 0.0466(3) 0.51451(18) 0.0883(7) Uani 0.5 1 d . P A -1
C20 C -0.1631(3) 0.4590(2) 0.71777(17) 0.0294(7) Uani 1 1 d . . . .
Cl21 Cl 0.3864(4) 0.4678(3) 0.8918(2) 0.1179(17) Uani 0.5 1 d . P . .
C23 C 0.2853(3) 0.3486(2) 0.71929(16) 0.0262(7) Uani 1 1 d . . . .
H23 H 0.2827 0.3712 0.7605 0.031 Uiso 1 1 calc R . . .
C25 C 0.2233(3) 0.2015(2) 0.94236(17) 0.0303(7) Uani 1 1 d . . . .
C28 C 0.1008(3) 0.6019(2) 0.59136(17) 0.0294(7) Uani 1 1 d . . . .
C30 C 0.3468(3) -0.0192(2) 0.94129(18) 0.0362(8) Uani 1 1 d . . . .
H30 H 0.4121 -0.0218 0.9087 0.043 Uiso 1 1 calc R . . .
C32 C 0.4606(3) 0.3659(2) 0.53813(17) 0.0327(8) Uani 1 1 d . . . .
H32 H 0.3945 0.3751 0.5277 0.039 Uiso 1 1 calc R . . .
C34 C 0.2836(3) -0.0030(2) 0.68328(17) 0.0311(7) Uani 1 1 d . . . .
C35 C -0.0736(3) 0.5808(2) 0.72838(17) 0.0299(7) Uani 1 1 d . . . .
C37 C 0.4234(3) 0.2053(2) 0.62739(16) 0.0298(7) Uani 1 1 d . . . .
C39 C 0.3702(3) -0.0301(2) 0.78997(17) 0.0315(8) Uani 1 1 d . . . .
H39A H 0.3867 -0.0888 0.7772 0.038 Uiso 1 1 calc R . . .
H39B H 0.4308 -0.0290 0.8053 0.038 Uiso 1 1 calc R . . .
C42 C 0.5522(3) 0.3618(2) 0.61537(18) 0.0321(8) Uani 1 1 d . . . .
H42 H 0.5483 0.3694 0.6579 0.038 Uiso 1 1 calc R . . .
C43 C -0.1509(3) 0.6475(2) 0.70860(19) 0.0336(8) Uani 1 1 d . . . .
H43 H -0.1799 0.6373 0.6775 0.040 Uiso 1 1 calc R . . .
C46 C 0.0016(3) 0.2397(2) 0.94403(16) 0.0288(7) Uani 1 1 d . . . .
C47 C -0.0647(4) 0.6785(2) 0.79883(19) 0.0383(9) Uani 1 1 d . . . .
H47 H -0.0345 0.6890 0.8293 0.046 Uiso 1 1 calc R . . .
C49 C 0.1203(3) 0.6409(2) 0.63705(17) 0.0317(8) Uani 1 1 d . . . .
H49 H 0.1574 0.6081 0.6643 0.038 Uiso 1 1 calc R . . .
C51 C 0.2069(3) 0.4504(2) 0.50530(16) 0.0293(7) Uani 1 1 d . . . .
Cl53 Cl 0.8801(4) 0.0048(2) 0.6705(2) 0.0943(8) Uani 0.5 1 d . P B -2
C55 C -0.1342(3) 0.4765(2) 0.87299(18) 0.0374(9) Uani 1 1 d . . . .
H55 H -0.1745 0.4577 0.8529 0.045 Uiso 1 1 calc R . . .
C58 C -0.1692(3) 0.2186(3) 0.9940(2) 0.0402(9) Uani 1 1 d . . . .
H58 H -0.2115 0.1849 0.9992 0.048 Uiso 1 1 calc R . . .
C59 C 0.4717(3) 0.2175(2) 0.74559(17) 0.0314(8) Uani 1 1 d . . . .
C61 C -0.0617(3) 0.1908(2) 0.95099(18) 0.0329(8) Uani 1 1 d . . . .
H61 H -0.0310 0.1387 0.9263 0.039 Uiso 1 1 calc R . . .
C64 C 0.5008(3) -0.0146(2) 0.66624(17) 0.0308(7) Uani 1 1 d . . . .
C65 C -0.1207(3) 0.2920(2) 0.83975(18) 0.0318(8) Uani 1 1 d . . . .
H65 H -0.1480 0.3257 0.8785 0.038 Uiso 1 1 calc R . . .
C68 C 0.5148(3) -0.0059(2) 0.60230(18) 0.0332(8) Uani 1 1 d . . . .
H68 H 0.4513 0.0255 0.5896 0.040 Uiso 1 1 calc R . . .
C70 C 0.0381(4) 0.4607(2) 0.89110(18) 0.0344(8) Uani 1 1 d . . . .
H70 H 0.1163 0.4304 0.8838 0.041 Uiso 1 1 calc R . . .
C71 C 0.0149(3) 0.2402(2) 0.73650(17) 0.0312(8) Uani 1 1 d . . . .
H71 H 0.0803 0.2387 0.7046 0.037 Uiso 1 1 calc R . . .
C74 C 0.3519(3) 0.2117(2) 0.59224(18) 0.0342(8) Uani 1 1 d . . . .
H74 H 0.2730 0.2320 0.6122 0.041 Uiso 1 1 calc R . . .
C76 C 0.1473(3) -0.0341(2) 0.83790(18) 0.0327(8) Uani 1 1 d . . . .
C77 C 0.2935(3) -0.0856(2) 0.68248(18) 0.0364(8) Uani 1 1 d . . . .
H77 H 0.3354 -0.1232 0.7058 0.044 Uiso 1 1 calc R . . .
C79 C -0.0449(3) 0.3161(2) 0.98034(17) 0.0328(8) Uani 1 1 d . . . .
H79 H -0.0021 0.3491 0.9765 0.039 Uiso 1 1 calc R . . .
C82 C 0.4537(3) 0.3768(2) 0.60056(17) 0.0292(7) Uani 1 1 d . . . .
C84 C -0.2149(4) 0.2951(3) 1.0293(2) 0.0444(10) Uani 1 1 d . . . .
H84 H -0.2887 0.3139 1.0585 0.053 Uiso 1 1 calc R . . .
C85 C 0.0325(3) 0.7750(2) 0.6031(2) 0.0395(9) Uani 1 1 d . . . .
H85 H 0.0093 0.8340 0.6072 0.047 Uiso 1 1 calc R . . .
C88 C 0.2609(3) 0.4921(2) 0.46308(18) 0.0350(8) Uani 1 1 d . . . .
H88 H 0.2562 0.5451 0.4763 0.042 Uiso 1 1 calc R . . .
C90 C 0.3223(3) 0.5027(2) 0.70184(17) 0.0303(7) Uani 1 1 d . . . .
C92 C 0.5388(3) 0.1751(2) 0.59810(18) 0.0356(8) Uani 1 1 d . . . .
H92 H 0.5874 0.1701 0.6221 0.043 Uiso 1 1 calc R . . .
C94 C 0.1823(4) 0.1883(2) 1.00598(18) 0.0364(8) Uani 1 1 d . . . .
H94 H 0.1099 0.1869 1.0222 0.044 Uiso 1 1 calc R . . .
C96 C 0.2593(3) 0.5295(2) 0.76479(18) 0.0352(8) Uani 1 1 d . . . .
H96 H 0.2185 0.4992 0.7884 0.042 Uiso 1 1 calc R . . .
C97 C 0.6603(3) 0.3269(3) 0.50596(19) 0.0396(9) Uani 1 1 d . . . .
H97 H 0.7304 0.3107 0.4736 0.048 Uiso 1 1 calc R . . .
C99 C 0.0453(3) 0.6511(2) 0.55092(18) 0.0347(8) Uani 1 1 d . . . .
H99 H 0.0304 0.6255 0.5197 0.042 Uiso 1 1 calc R . . .
C101 C 0.0864(3) 0.7270(2) 0.64360(19) 0.0351(8) Uani 1 1 d . . . .
H101 H 0.0998 0.7530 0.6753 0.042 Uiso 1 1 calc R . . .
C104 C 0.2246(3) 0.0513(2) 0.64764(18) 0.0357(8) Uani 1 1 d . . . .
H104 H 0.2186 0.1074 0.6476 0.043 Uiso 1 1 calc R . . .
C105 C 0.6191(4) -0.0421(2) 0.55749(18) 0.0369(9) Uani 1 1 d . . . .
H105 H 0.6264 -0.0361 0.5143 0.044 Uiso 1 1 calc R . . .
C108 C 0.6552(3) 0.3358(2) 0.56835(19) 0.0367(8) Uani 1 1 d . . . .
H108 H 0.7220 0.3242 0.5787 0.044 Uiso 1 1 calc R . . .
C109 C -0.1420(4) 0.7441(2) 0.7797(2) 0.0394(9) Uani 1 1 d . . . .
H109 H -0.1657 0.7997 0.7973 0.047 Uiso 1 1 calc R . . .
C111 C -0.0316(3) 0.5974(2) 0.77342(18) 0.0332(8) Uani 1 1 d . . . .
H111 H 0.0207 0.5526 0.7871 0.040 Uiso 1 1 calc R . . .
C114 C 0.5635(4) 0.3416(3) 0.49082(19) 0.0390(9) Uani 1 1 d . . . .
H114 H 0.5674 0.3350 0.4482 0.047 Uiso 1 1 calc R . . .
C115 C 0.4867(3) 0.2815(2) 0.7726(2) 0.0377(9) Uani 1 1 d . . . .
H115 H 0.4481 0.3379 0.7663 0.045 Uiso 1 1 calc R . . .
C117 C 0.0050(3) 0.4757(2) 0.61154(16) 0.0304(7) Uani 1 1 d . . . .
H11A H 0.0142 0.4228 0.5908 0.037 Uiso 1 1 calc R . . .
H11B H -0.0543 0.5226 0.6007 0.037 Uiso 1 1 calc R . . .
C120 C -0.1847(3) 0.7282(2) 0.7347(2) 0.0392(9) Uani 1 1 d . . . .
H120 H -0.2377 0.7732 0.7215 0.047 Uiso 1 1 calc R . . .
C122 C -0.1544(3) 0.3445(3) 1.02256(19) 0.0388(9) Uani 1 1 d . . . .
H122 H -0.1867 0.3974 1.0464 0.047 Uiso 1 1 calc R . . .
C124 C -0.2625(3) 0.5157(2) 0.76028(18) 0.0346(8) Uani 1 1 d . . . .
H124 H -0.2621 0.5634 0.7796 0.042 Uiso 1 1 calc R . . .
C125 C 0.3798(3) 0.5497(2) 0.6681(2) 0.0367(8) Uani 1 1 d . . . .
H125 H 0.4216 0.5329 0.6249 0.044 Uiso 1 1 calc R . . .
C127 C -0.0425(3) 0.1934(2) 0.7264(2) 0.0371(8) Uani 1 1 d . . . .
H127 H -0.0161 0.1595 0.6879 0.044 Uiso 1 1 calc R . . .
C130 C 0.1524(3) -0.0030(2) 0.97620(18) 0.0352(8) Uani 1 1 d . . . .
H130 H 0.0852 0.0052 0.9673 0.042 Uiso 1 1 calc R . . .
C131 C 0.1743(4) 0.0233(3) 0.6120(2) 0.0438(10) Uani 1 1 d . . . .
H131 H 0.1346 0.0601 0.5874 0.053 Uiso 1 1 calc R . . .
C134 C 0.3971(4) 0.1883(2) 0.52766(19) 0.0396(9) Uani 1 1 d . . . .
H134 H 0.3486 0.1934 0.5035 0.048 Uiso 1 1 calc R . . .
C136 C -0.3618(3) 0.4331(3) 0.74720(19) 0.0379(9) Uani 1 1 d . . . .
H136 H -0.4296 0.4244 0.7571 0.045 Uiso 1 1 calc R . . .
C138 C 0.7005(4) -0.0952(3) 0.6374(2) 0.0509(12) Uani 1 1 d . . . .
H138 H 0.7650 -0.1259 0.6494 0.061 Uiso 1 1 calc R . . .
C139 C -0.1647(3) 0.3887(2) 0.68996(18) 0.0327(8) Uani 1 1 d . . . .
H139 H -0.0984 0.3499 0.6605 0.039 Uiso 1 1 calc R . . .
C142 C -0.3611(3) 0.5034(3) 0.7745(2) 0.0387(9) Uani 1 1 d . . . .
H142 H -0.4284 0.5428 0.8030 0.046 Uiso 1 1 calc R . . .
C144 C 0.2125(3) 0.3728(2) 0.48584(18) 0.0342(8) Uani 1 1 d . . . .
H144 H 0.1751 0.3442 0.5146 0.041 Uiso 1 1 calc R . . .
C146 C 0.3910(4) 0.1957(3) 0.9604(2) 0.0542(12) Uani 1 1 d . . . .
H146 H 0.4620 0.1997 0.9452 0.065 Uiso 1 1 calc R . . .
C147 C 0.5833(4) 0.1521(3) 0.53333(19) 0.0400(9) Uani 1 1 d . . . .
H147 H 0.6621 0.1327 0.5132 0.048 Uiso 1 1 calc R . . .
C149 C 0.7128(4) -0.0869(3) 0.5749(2) 0.0475(11) Uani 1 1 d . . . .
H149 H 0.7847 -0.1115 0.5441 0.057 Uiso 1 1 calc R . . .
C152 C -0.0187(4) 0.5347(3) 0.93083(19) 0.0457(10) Uani 1 1 d . . . .
H152 H 0.0213 0.5549 0.9501 0.055 Uiso 1 1 calc R . . .
C154 C -0.1767(3) 0.2454(3) 0.8287(2) 0.0393(9) Uani 1 1 d . . . .
H154 H -0.2427 0.2471 0.8601 0.047 Uiso 1 1 calc R . . .
C156 C 0.2528(4) -0.0224(3) 1.05059(19) 0.0434(10) Uani 1 1 d . . . .
H156 H 0.2543 -0.0274 1.0926 0.052 Uiso 1 1 calc R . . .
C157 C 0.5584(4) 0.2627(3) 0.8091(2) 0.0439(10) Uani 1 1 d . . . .
H157 H 0.5691 0.3065 0.8270 0.053 Uiso 1 1 calc R . . .
C159 C 0.3289(4) 0.2046(3) 0.9201(2) 0.0461(10) Uani 1 1 d . . . .
H159 H 0.3581 0.2128 0.8774 0.055 Uiso 1 1 calc R . . .
C162 C 0.1625(4) -0.1146(3) 0.8537(2) 0.0438(10) Uani 1 1 d . . . .
H162 H 0.2176 -0.1437 0.8731 0.053 Uiso 1 1 calc R . . .
C163 C 0.1826(4) -0.0585(3) 0.6126(2) 0.0462(10) Uani 1 1 d . . . .
H163 H 0.1474 -0.0775 0.5891 0.055 Uiso 1 1 calc R . . .
C166 C -0.2648(4) 0.3762(3) 0.70593(19) 0.0372(9) Uani 1 1 d . . . .
H166 H -0.2657 0.3278 0.6880 0.045 Uiso 1 1 calc R . . .
C168 C 0.2563(4) 0.6013(3) 0.7931(2) 0.0444(10) Uani 1 1 d . . . .
H168 H 0.2128 0.6195 0.8360 0.053 Uiso 1 1 calc R . . .
C169 C 0.3217(3) 0.4573(3) 0.40170(18) 0.0381(9) Uani 1 1 d . . . .
H169 H 0.3590 0.4859 0.3730 0.046 Uiso 1 1 calc R . . .
C171 C -0.4394(5) 0.7510(3) 0.8478(3) 0.0572(12) Uani 1 1 d . . . .
H17A H -0.3576 0.7172 0.8362 0.069 Uiso 1 1 calc R . . .
H17B H -0.4519 0.8103 0.8547 0.069 Uiso 1 1 calc R . . .
C173 C 0.5330(4) 0.1360(3) 0.7539(2) 0.0431(10) Uani 1 1 d . . . .
H173 H 0.5267 0.0916 0.7339 0.052 Uiso 1 1 calc R . . .
C176 C 0.3276(3) 0.3804(3) 0.38249(18) 0.0382(9) Uani 1 1 d . . . .
H176 H 0.3691 0.3564 0.3404 0.046 Uiso 1 1 calc R . . .
C177 C 0.0649(3) 0.0088(3) 0.81021(18) 0.0372(8) Uani 1 1 d . . . .
H177 H 0.0528 0.0645 0.8005 0.045 Uiso 1 1 calc R . . .
C180 C 0.2424(4) -0.1129(3) 0.6478(2) 0.0457(10) Uani 1 1 d . . . .
H180 H 0.2481 -0.1690 0.6480 0.055 Uiso 1 1 calc R . . .
C182 C 0.6138(4) 0.1817(3) 0.8193(2) 0.0445(10) Uani 1 1 d . . . .
H182 H 0.6593 0.1700 0.8460 0.053 Uiso 1 1 calc R . . .
C184 C 0.5962(3) -0.0598(3) 0.68365(19) 0.0381(9) Uani 1 1 d . . . .
H184 H 0.5898 -0.0664 0.7266 0.046 Uiso 1 1 calc R . . .
C185 C 0.2732(4) 0.3378(3) 0.42418(19) 0.0385(9) Uani 1 1 d . . . .
H185 H 0.2776 0.2851 0.4106 0.046 Uiso 1 1 calc R . . .
C187 C -0.1380(3) 0.1965(3) 0.7726(2) 0.0386(9) Uani 1 1 d . . . .
H187 H -0.1775 0.1647 0.7658 0.046 Uiso 1 1 calc R . . .
C190 C 0.0006(4) -0.0298(3) 0.7968(2) 0.0443(10) Uani 1 1 d . . . .
H190 H -0.0545 -0.0011 0.7773 0.053 Uiso 1 1 calc R . . .
C192 C 0.3767(4) 0.6207(3) 0.6969(2) 0.0440(10) Uani 1 1 d . . . .
H192 H 0.4164 0.6520 0.6736 0.053 Uiso 1 1 calc R . . .
C194 C 0.1553(4) -0.0105(3) 1.03730(19) 0.0422(10) Uani 1 1 d . . . .
H194 H 0.0901 -0.0075 1.0702 0.051 Uiso 1 1 calc R . . .
C195 C 0.0128(3) 0.7374(2) 0.55726(19) 0.0387(9) Uani 1 1 d . . . .
H195 H -0.0233 0.7705 0.5297 0.046 Uiso 1 1 calc R . . .
Cl19 Cl 0.5697(4) 0.4039(3) 0.9394(2) 0.1224(16) Uani 0.5 1 d . P . .
C199 C -0.1324(5) 0.5791(3) 0.9426(2) 0.0504(12) Uani 1 1 d . . . .
H199 H -0.1709 0.6293 0.9701 0.060 Uiso 1 1 calc R . . .
C202 C 0.3492(4) -0.0269(3) 1.0026(2) 0.0446(10) Uani 1 1 d . . . .
H202 H 0.4161 -0.0353 1.0119 0.054 Uiso 1 1 calc R . . .
C204 C 0.5130(4) 0.1573(3) 0.49844(19) 0.0432(10) Uani 1 1 d . . . .
H204 H 0.5437 0.1398 0.4547 0.052 Uiso 1 1 calc R . . .
C206 C 0.3526(4) 0.1812(3) 1.0218(2) 0.0472(10) Uani 1 1 d . . . .
H206 H 0.3975 0.1740 1.0484 0.057 Uiso 1 1 calc R . . .
C208 C 0.0169(4) -0.1108(3) 0.8122(2) 0.0546(12) Uani 1 1 d . . . .
H208 H -0.0266 -0.1375 0.8028 0.066 Uiso 1 1 calc R . . .
C210 C 0.6037(4) 0.1174(3) 0.7908(3) 0.0502(11) Uani 1 1 d . . . .
H210 H 0.6442 0.0610 0.7963 0.060 Uiso 1 1 calc R . . .
C211 C 0.3151(4) 0.6455(3) 0.7602(2) 0.0482(11) Uani 1 1 d . . . .
H211 H 0.3138 0.6932 0.7804 0.058 Uiso 1 1 calc R . . .
C214 C 0.2486(4) 0.1773(3) 1.04461(19) 0.0415(10) Uani 1 1 d . . . .
H214 H 0.2220 0.1671 1.0871 0.050 Uiso 1 1 calc R . . .
C215 C 0.0965(4) -0.1523(3) 0.8410(2) 0.0522(12) Uani 1 1 d . . . .
H215 H 0.1062 -0.2070 0.8523 0.063 Uiso 1 1 calc R . . .
C218 C -0.1899(4) 0.5498(3) 0.9138(2) 0.0482(11) Uani 1 1 d . . . .
H218 H -0.2683 0.5800 0.9220 0.058 Uiso 1 1 calc R . . .
C3 C 0.4509(13) 0.4311(7) 0.9478(5) 0.083(5) Uani 0.5 1 d . P . .
H3A H 0.4120 0.4754 0.9834 0.100 Uiso 0.5 1 calc R P . .
H3B H 0.4313 0.3833 0.9628 0.100 Uiso 0.5 1 calc R P . .
C1 C 0.9010(14) 0.1339(11) 0.5526(8) 0.0883(7) Uani 0.5 1 d . P A -1
H1A H 0.8483 0.1678 0.5306 0.106 Uiso 0.5 1 calc R P A -1
H1B H 0.9486 0.1636 0.5558 0.106 Uiso 0.5 1 calc R P A -1
Cl1A Cl 0.8653(4) 0.1390(2) 0.5872(2) 0.0943(8) Uani 0.5 1 d . P B -2
C9 C 0.8147(15) 0.0620(10) 0.6269(8) 0.0943(8) Uani 0.5 1 d . P B -2
H9A H 0.7355 0.0922 0.6531 0.113 Uiso 0.5 1 calc R P B -2
H9B H 0.8152 0.0246 0.5943 0.113 Uiso 0.5 1 calc R P B -2

loop_
_atom_site_aniso_label
_atom_site_aniso_U_11
_atom_site_aniso_U_22
_atom_site_aniso_U_33
_atom_site_aniso_U_23
_atom_site_aniso_U_13
_atom_site_aniso_U_12
Ni1 0.0250(2) 0.0264(2) 0.0241(2) 0.00585(16) -0.01087(17) -0.00913(18)
Ni4 0.0262(2) 0.0245(2) 0.0230(2) 0.00395(16) -0.00868(17) -0.00885(17)
P1 0.0266(4) 0.0257(4) 0.0254(4) 0.0047(3) -0.0098(3) -0.0092(3)
P3 0.0280(4) 0.0256(4) 0.0228(4) 0.0041(3) -0.0096(3) -0.0091(3)
P5 0.0279(4) 0.0273(4) 0.0246(4) 0.0038(3) -0.0087(4) -0.0085(4)
P7 0.0263(4) 0.0253(4) 0.0246(4) 0.0046(3) -0.0105(3) -0.0083(3)
P9 0.0273(4) 0.0277(4) 0.0249(4) 0.0054(3) -0.0109(4) -0.0108(4)
P11 0.0271(4) 0.0280(4) 0.0268(4) 0.0058(3) -0.0122(4) -0.0093(4)
P14 0.0295(4) 0.0246(4) 0.0254(4) 0.0047(3) -0.0074(4) -0.0086(4)
P16 0.0310(5) 0.0292(4) 0.0247(4) 0.0070(3) -0.0128(4) -0.0119(4)
Cl18 0.0450(5) 0.0460(5) 0.0329(5) 0.0051(4) -0.0136(4) -0.0182(4)
Cl20 0.0389(5) 0.0422(5) 0.0395(5) 0.0104(4) -0.0160(4) -0.0104(4)
Cl0A 0.0761(9) 0.0419(6) 0.0879(10) -0.0074(6) -0.0442(8) -0.0081(6)
Cl4 0.0879(12) 0.1359(16) 0.0854(11) 0.0270(11) -0.0217(9) -0.0779(12)
Cl2 0.0790(15) 0.1112(19) 0.0796(15) -0.0016(13) -0.0298(13) -0.0382(14)
C4 0.0347(19) 0.0312(18) 0.0241(16) 0.0040(14) -0.0098(15) -0.0121(15)
C8 0.0273(16) 0.0282(16) 0.0229(16) 0.0019(13) -0.0086(13) -0.0112(14)
C10 0.0303(17) 0.0256(16) 0.0284(17) 0.0084(13) -0.0106(15) -0.0105(14)
C11 0.0342(19) 0.0256(16) 0.0254(16) 0.0043(13) -0.0100(15) -0.0079(15)
C13 0.0267(17) 0.0301(17) 0.0289(17) 0.0057(14) -0.0129(14) -0.0089(14)
C16 0.0378(19) 0.0231(16) 0.0262(17) 0.0051(13) -0.0092(15) -0.0080(15)
Cl17 0.0790(15) 0.1112(19) 0.0796(15) -0.0016(13) -0.0298(13) -0.0382(14)
C20 0.0277(17) 0.0291(17) 0.0331(18) 0.0110(14) -0.0168(15) -0.0080(14)
Cl21 0.081(3) 0.108(3) 0.096(3) -0.031(2) -0.012(2) 0.026(2)
C23 0.0265(17) 0.0293(17) 0.0248(16) 0.0045(13) -0.0106(14) -0.0114(14)
C25 0.0345(19) 0.0297(17) 0.0291(18) 0.0067(14) -0.0164(15) -0.0107(15)
C28 0.0290(17) 0.0315(18) 0.0289(17) 0.0083(14) -0.0124(15) -0.0110(14)
C30 0.0335(19) 0.0363(19) 0.0322(19) 0.0070(15) -0.0097(16) -0.0077(16)
C32 0.0321(19) 0.0354(19) 0.0320(18) 0.0091(15) -0.0132(16) -0.0128(16)
C34 0.0299(18) 0.0327(18) 0.0265(17) -0.0007(14) -0.0055(14) -0.0102(15)
C35 0.0267(17) 0.0296(17) 0.0315(18) 0.0061(14) -0.0082(15) -0.0100(14)
C37 0.0360(19) 0.0265(17) 0.0260(17) 0.0022(13) -0.0091(15) -0.0119(15)
C39 0.0343(19) 0.0296(17) 0.0289(18) 0.0056(14) -0.0099(15) -0.0112(15)
C42 0.0340(19) 0.0308(18) 0.0341(19) 0.0059(15) -0.0149(16) -0.0127(15)
C43 0.0316(19) 0.0311(18) 0.038(2) 0.0076(15) -0.0158(16) -0.0094(15)
C46 0.0295(17) 0.0290(17) 0.0261(17) 0.0073(14) -0.0099(14) -0.0090(14)
C47 0.046(2) 0.038(2) 0.034(2) 0.0047(16) -0.0132(18) -0.0192(18)
C49 0.0328(18) 0.0328(18) 0.0315(18) 0.0079(15) -0.0119(15) -0.0140(15)
C51 0.0313(18) 0.0344(18) 0.0246(17) 0.0065(14) -0.0150(15) -0.0109(15)
Cl53 0.0970(19) 0.0754(14) 0.0998(19) 0.0004(14) -0.0382(16) -0.0169(13)
C55 0.036(2) 0.0342(19) 0.0326(19) 0.0075(16) -0.0076(16) -0.0063(16)
C58 0.036(2) 0.043(2) 0.042(2) 0.0105(18) -0.0097(18) -0.0199(18)
C59 0.0278(17) 0.0361(19) 0.0296(18) 0.0058(15) -0.0107(15) -0.0107(15)
C61 0.0324(19) 0.0305(18) 0.0329(19) 0.0065(15) -0.0101(16) -0.0100(15)
C64 0.0321(18) 0.0278(17) 0.0280(17) 0.0032(14) -0.0071(15) -0.0091(15)
C65 0.0328(19) 0.0350(19) 0.0297(18) 0.0064(15) -0.0131(15) -0.0135(15)
C68 0.035(2) 0.0319(18) 0.0314(19) 0.0019(15) -0.0111(16) -0.0120(16)
C70 0.044(2) 0.0286(18) 0.0318(19) 0.0057(14) -0.0145(17) -0.0140(16)
C71 0.0281(17) 0.0346(19) 0.0306(18) 0.0048(15) -0.0118(15) -0.0103(15)
C74 0.039(2) 0.0285(17) 0.0331(19) 0.0024(15) -0.0123(16) -0.0108(16)
C76 0.0335(19) 0.0294(18) 0.0320(18) 0.0003(14) -0.0054(15) -0.0127(15)
C77 0.038(2) 0.038(2) 0.0314(19) 0.0010(15) -0.0074(16) -0.0167(17)
C79 0.0348(19) 0.0324(18) 0.0279(18) 0.0050(14) -0.0103(15) -0.0095(16)
C82 0.0294(18) 0.0266(17) 0.0325(18) 0.0070(14) -0.0112(15) -0.0113(14)
C84 0.033(2) 0.048(2) 0.039(2) 0.0053(18) -0.0006(17) -0.0102(18)
C85 0.033(2) 0.0276(18) 0.047(2) 0.0089(16) -0.0088(18) -0.0038(16)
C88 0.037(2) 0.0365(19) 0.0346(19) 0.0095(16) -0.0155(16) -0.0144(16)
C90 0.0287(17) 0.0321(18) 0.0337(18) 0.0076(15) -0.0161(15) -0.0112(15)
C92 0.035(2) 0.0357(19) 0.0342(19) 0.0021(15) -0.0075(16) -0.0148(16)
C94 0.039(2) 0.0336(19) 0.0315(19) 0.0044(15) -0.0136(17) -0.0065(16)
C96 0.038(2) 0.0336(19) 0.0335(19) 0.0051(15) -0.0109(16) -0.0140(16)
C97 0.032(2) 0.041(2) 0.037(2) 0.0049(17) -0.0022(17) -0.0116(17)
C99 0.036(2) 0.037(2) 0.0344(19) 0.0101(16) -0.0171(17) -0.0144(16)
C101 0.0344(19) 0.0359(19) 0.0344(19) 0.0037(15) -0.0105(16) -0.0135(16)
C104 0.034(2) 0.037(2) 0.0328(19) 0.0007(16) -0.0101(16) -0.0120(17)
C105 0.044(2) 0.0310(18) 0.0284(18) -0.0005(15) -0.0051(16) -0.0125(17)
C108 0.0306(19) 0.037(2) 0.043(2) 0.0077(16) -0.0109(17) -0.0145(16)
C109 0.040(2) 0.0314(19) 0.041(2) 0.0000(16) -0.0045(18) -0.0142(17)
C111 0.0340(19) 0.0339(19) 0.0311(18) 0.0080(15) -0.0120(16) -0.0116(16)
C114 0.044(2) 0.039(2) 0.0313(19) 0.0061(16) -0.0109(17) -0.0132(18)
C115 0.036(2) 0.0343(19) 0.049(2) 0.0085(17) -0.0207(18) -0.0147(16)
C117 0.0337(18) 0.0353(18) 0.0262(17) 0.0078(14) -0.0155(15) -0.0134(15)
C120 0.0321(19) 0.0332(19) 0.046(2) 0.0084(17) -0.0128(17) -0.0063(16)
C122 0.036(2) 0.037(2) 0.033(2) 0.0012(16) -0.0067(17) -0.0078(17)
C124 0.0314(19) 0.0339(19) 0.038(2) 0.0078(16) -0.0131(16) -0.0107(16)
C125 0.036(2) 0.0352(19) 0.039(2) 0.0042(16) -0.0104(17) -0.0160(17)
C127 0.036(2) 0.036(2) 0.040(2) 0.0027(16) -0.0173(17) -0.0107(17)
C130 0.039(2) 0.0364(19) 0.0302(19) 0.0071(15) -0.0088(16) -0.0167(17)
C131 0.037(2) 0.059(3) 0.035(2) -0.0028(19) -0.0135(18) -0.0159(19)
C134 0.050(2) 0.038(2) 0.033(2) 0.0065(16) -0.0170(18) -0.0181(19)
C136 0.033(2) 0.046(2) 0.042(2) 0.0141(18) -0.0185(17) -0.0197(17)
C138 0.032(2) 0.057(3) 0.046(2) 0.014(2) -0.0085(19) -0.002(2)
C139 0.0324(19) 0.0314(18) 0.0341(19) 0.0076(15) -0.0158(16) -0.0086(15)
C142 0.0301(19) 0.037(2) 0.042(2) 0.0091(17) -0.0100(17) -0.0074(16)
C144 0.038(2) 0.037(2) 0.0315(18) 0.0108(15) -0.0166(16) -0.0159(17)
C146 0.046(3) 0.083(3) 0.050(3) 0.023(2) -0.029(2) -0.034(2)
C147 0.040(2) 0.039(2) 0.034(2) 0.0014(16) -0.0018(17) -0.0154(18)
C149 0.038(2) 0.042(2) 0.041(2) 0.0046(18) -0.0016(19) -0.0020(19)
C152 0.067(3) 0.036(2) 0.032(2) 0.0011(17) -0.015(2) -0.019(2)
C154 0.036(2) 0.049(2) 0.041(2) 0.0121(18) -0.0159(18) -0.0231(18)
C156 0.057(3) 0.042(2) 0.0300(19) 0.0098(17) -0.0188(19) -0.015(2)
C157 0.044(2) 0.047(2) 0.052(3) 0.0088(19) -0.026(2) -0.0218(19)
C159 0.044(2) 0.067(3) 0.034(2) 0.016(2) -0.0195(19) -0.024(2)
C162 0.046(2) 0.0309(19) 0.050(2) 0.0015(17) -0.008(2) -0.0153(18)
C163 0.038(2) 0.063(3) 0.035(2) -0.0110(19) -0.0065(18) -0.021(2)
C166 0.041(2) 0.039(2) 0.041(2) 0.0101(17) -0.0230(18) -0.0180(17)
C168 0.056(3) 0.041(2) 0.036(2) -0.0020(17) -0.013(2) -0.019(2)
C169 0.040(2) 0.045(2) 0.0304(19) 0.0130(16) -0.0137(17) -0.0170(18)
C171 0.058(3) 0.054(3) 0.068(3) 0.004(2) -0.021(3) -0.029(2)
C173 0.045(2) 0.034(2) 0.056(3) 0.0052(18) -0.029(2) -0.0120(18)
C176 0.034(2) 0.050(2) 0.0283(18) 0.0052(16) -0.0129(16) -0.0125(18)
C177 0.040(2) 0.041(2) 0.0299(19) 0.0016(16) -0.0087(17) -0.0170(18)
C180 0.048(2) 0.045(2) 0.043(2) -0.0069(18) -0.005(2) -0.024(2)
C182 0.040(2) 0.054(3) 0.051(2) 0.020(2) -0.027(2) -0.022(2)
C184 0.033(2) 0.041(2) 0.034(2) 0.0075(16) -0.0107(16) -0.0074(17)
C185 0.043(2) 0.041(2) 0.034(2) 0.0030(16) -0.0183(18) -0.0142(18)
C187 0.036(2) 0.041(2) 0.047(2) 0.0074(18) -0.0197(18) -0.0187(17)
C190 0.043(2) 0.056(3) 0.039(2) -0.0007(19) -0.0112(19) -0.026(2)
C192 0.039(2) 0.040(2) 0.055(3) 0.0009(19) -0.011(2) -0.0200(18)
C194 0.050(2) 0.041(2) 0.031(2) 0.0076(16) -0.0055(18) -0.0187(19)
C195 0.035(2) 0.037(2) 0.040(2) 0.0120(17) -0.0152(17) -0.0079(17)
Cl19 0.098(3) 0.136(4) 0.098(3) -0.020(3) -0.020(2) -0.016(3)
C199 0.067(3) 0.033(2) 0.036(2) -0.0016(17) -0.007(2) -0.010(2)
C202 0.044(2) 0.041(2) 0.041(2) 0.0061(18) -0.0198(19) -0.0032(19)
C204 0.057(3) 0.039(2) 0.0284(19) 0.0001(16) -0.0061(19) -0.018(2)
C206 0.055(3) 0.054(3) 0.042(2) 0.009(2) -0.032(2) -0.019(2)
C208 0.048(3) 0.063(3) 0.054(3) -0.014(2) -0.008(2) -0.027(2)
C210 0.047(2) 0.042(2) 0.078(3) 0.023(2) -0.039(2) -0.021(2)
C211 0.048(3) 0.043(2) 0.058(3) -0.006(2) -0.016(2) -0.023(2)
C214 0.050(2) 0.041(2) 0.0285(19) 0.0039(16) -0.0185(18) -0.0079(19)
C215 0.055(3) 0.037(2) 0.065(3) -0.002(2) -0.008(2) -0.026(2)
C218 0.045(2) 0.035(2) 0.045(2) 0.0070(18) -0.005(2) -0.0021(19)
C3 0.117(11) 0.041(5) 0.039(5) -0.008(4) 0.002(6) 0.004(6)
C1 0.0790(15) 0.1112(19) 0.0796(15) -0.0016(13) -0.0298(13) -0.0382(14)
Cl1A 0.0970(19) 0.0754(14) 0.0998(19) 0.0004(14) -0.0382(16) -0.0169(13)
C9 0.0970(19) 0.0754(14) 0.0998(19) 0.0004(14) -0.0382(16) -0.0169(13)

loop_
_atom_type_symbol
_atom_type_description
_atom_type_scat_dispersion_real
_atom_type_scat_dispersion_imag
_atom_type_scat_source
C C 0.0033 0.0016 'International Tables Vol C Tables 4.2.6.8 and 6.1.1.4'
H H 0.0000 0.0000 'International Tables Vol C Tables 4.2.6.8 and 6.1.1.4'
Cl Cl 0.1484 0.1585 'International Tables Vol C Tables 4.2.6.8 and 6.1.1.4'
Ni Ni 0.3393 1.1124 'International Tables Vol C Tables 4.2.6.8 and 6.1.1.4'
P P 0.1023 0.0942 'International Tables Vol C Tables 4.2.6.8 and 6.1.1.4'

loop_
_geom_angle_atom_site_label_1
_geom_angle_atom_site_label_2
_geom_angle_atom_site_label_3
_geom_angle
P7 Ni1 P9 133.63(4)
P7 Ni1 P11 100.39(5)
P11 Ni1 P9 122.17(4)
C10 Ni1 P7 173.33(11)
C10 Ni1 P9 39.70(11)
C10 Ni1 P11 85.87(11)
C10 Ni1 C23 80.82(14)
C23 Ni1 P7 92.62(10)
C23 Ni1 P9 42.60(10)
C23 Ni1 P11 163.79(10)
P1 Ni4 P3 126.94(4)
P1 Ni4 P5 105.00(5)
P5 Ni4 P3 123.48(5)
C4 Ni4 P1 165.37(11)
C4 Ni4 P3 39.51(11)
C4 Ni4 P5 85.81(11)
C4 Ni4 C8 80.07(15)
C8 Ni4 P1 88.61(10)
C8 Ni4 P3 42.35(10)
C8 Ni4 P5 165.76(10)
C23 P1 Ni4 117.27(12)
C23 P1 C37 105.63(16)
C23 P1 C59 104.50(17)
C37 P1 Ni4 119.58(13)
C37 P1 C59 107.42(18)
C59 P1 Ni4 100.93(12)
C4 P3 Ni4 47.31(13)
C4 P3 C8 94.82(17)
C4 P3 C25 117.62(17)
C4 P3 C46 117.94(19)
C8 P3 Ni4 49.83(11)
C8 P3 C25 108.70(17)
C8 P3 C46 117.18(16)
C25 P3 Ni4 113.52(13)
C46 P3 Ni4 145.22(12)
C46 P3 C25 101.17(17)
C34 P5 Ni4 115.68(12)
C34 P5 C39 105.12(18)
C34 P5 C64 98.70(17)
C39 P5 Ni4 103.64(13)
C64 P5 Ni4 128.52(13)
C64 P5 C39 102.70(17)
C8 P7 Ni1 115.16(12)
C8 P7 C11 106.15(16)
C8 P7 C13 105.48(16)
C11 P7 Ni1 107.58(12)
C13 P7 Ni1 113.67(12)
C13 P7 C11 108.40(18)
C10 P9 Ni1 47.94(12)
C10 P9 C23 95.62(17)
C10 P9 C82 118.27(17)
C10 P9 C90 116.13(17)
C23 P9 Ni1 49.61(11)
C23 P9 C82 119.34(16)
C23 P9 C90 106.98(17)
C82 P9 Ni1 146.90(13)
C82 P9 C90 100.92(17)
C90 P9 Ni1 112.12(13)
C20 P11 Ni1 129.33(11)
C20 P11 C117 101.98(17)
C35 P11 Ni1 109.70(13)
C35 P11 C20 103.24(17)
C35 P11 C117 104.59(17)
C117 P11 Ni1 105.52(13)
C4 P14 C16 115.79(17)
C4 P14 C39 103.94(18)
C4 P14 C76 113.18(18)
C16 P14 C76 105.41(18)
C39 P14 C16 110.98(17)
C39 P14 C76 107.37(18)
C10 P16 C28 117.55(17)
C10 P16 C51 115.91(17)
C10 P16 C117 102.88(17)
C28 P16 C51 105.84(17)
C117 P16 C28 106.80(17)
C117 P16 C51 107.06(17)
P3 C4 Ni4 93.19(17)
P3 C4 P14 130.3(2)
P14 C4 Ni4 124.0(2)
Ni4 C8 H8 110.3
P3 C8 Ni4 87.83(15)
P3 C8 P7 123.9(2)
P3 C8 H8 110.3
P7 C8 Ni4 112.07(17)
P7 C8 H8 110.3
P9 C10 Ni1 92.36(15)
P9 C10 P16 142.1(2)
P16 C10 Ni1 124.3(2)
C55 C11 P7 123.0(3)
C55 C11 C70 118.7(3)
C70 C11 P7 117.5(3)
C65 C13 P7 125.9(3)
C71 C13 P7 114.6(3)
C71 C13 C65 119.5(4)
C30 C16 P14 121.8(3)
C30 C16 C130 119.1(3)
C130 C16 P14 118.6(3)
C124 C20 P11 122.4(3)
C124 C20 C139 118.9(4)
C139 C20 P11 118.7(3)
Ni1 C23 H23 108.5
P1 C23 Ni1 116.87(19)
P1 C23 H23 108.5
P9 C23 Ni1 87.79(14)
P9 C23 P1 124.7(2)
P9 C23 H23 108.5
C94 C25 P3 119.7(3)
C159 C25 P3 121.0(3)
C159 C25 C94 119.1(3)
C49 C28 P16 119.8(3)
C49 C28 C99 119.2(3)
C99 C28 P16 120.9(3)
C16 C30 H30 119.9
C202 C30 C16 120.3(4)
C202 C30 H30 119.9
C82 C32 H32 119.7
C82 C32 C114 120.5(4)
C114 C32 H32 119.7
C77 C34 P5 121.6(3)
C104 C34 P5 118.4(3)
C104 C34 C77 119.7(4)
C43 C35 P11 121.3(3)
C111 C35 P11 119.7(3)
C111 C35 C43 119.0(3)
C74 C37 P1 116.9(3)
C92 C37 P1 123.1(3)
C92 C37 C74 120.0(3)
P5 C39 H39A 110.6
P5 C39 H39B 110.6
P14 C39 P5 105.79(18)
P14 C39 H39A 110.6
P14 C39 H39B 110.6
H39A C39 H39B 108.7
C82 C42 H42 119.8
C108 C42 H42 119.8
C108 C42 C82 120.4(4)
C35 C43 H43 120.1
C120 C43 C35 119.7(4)
C120 C43 H43 120.1
C61 C46 P3 121.1(3)
C79 C46 P3 119.6(3)
C79 C46 C61 119.3(3)
C109 C47 H47 120.1
C109 C47 C111 119.8(4)
C111 C47 H47 120.1
C28 C49 H49 119.5
C28 C49 C101 121.1(3)
C101 C49 H49 119.5
C88 C51 P16 121.7(3)
C88 C51 C144 120.0(3)
C144 C51 P16 118.2(3)
C11 C55 H55 120.0
C11 C55 C218 120.1(4)
C218 C55 H55 120.0
C61 C58 H58 119.9
C84 C58 H58 119.9
C84 C58 C61 120.1(4)
C115 C59 P1 123.2(3)
C173 C59 P1 117.8(3)
C173 C59 C115 118.1(4)
C46 C61 H61 120.0
C58 C61 C46 120.0(4)
C58 C61 H61 120.0
C68 C64 P5 118.9(3)
C184 C64 P5 122.9(3)
C184 C64 C68 118.1(3)
C13 C65 H65 120.3
C154 C65 C13 119.3(4)
C154 C65 H65 120.3
C64 C68 H68 119.4
C105 C68 C64 121.2(4)
C105 C68 H68 119.4
C11 C70 H70 119.9
C152 C70 C11 120.2(4)
C152 C70 H70 119.9
C13 C71 H71 119.9
C127 C71 C13 120.2(4)
C127 C71 H71 119.9
C37 C74 H74 120.2
C134 C74 C37 119.7(4)
C134 C74 H74 120.2
C162 C76 P14 121.4(3)
C162 C76 C177 119.8(4)
C177 C76 P14 118.7(3)
C34 C77 H77 119.9
C180 C77 C34 120.2(4)
C180 C77 H77 119.9
C46 C79 H79 119.8
C46 C79 C122 120.4(4)
C122 C79 H79 119.8
C32 C82 P9 119.6(3)
C32 C82 C42 119.1(4)
C42 C82 P9 121.2(3)
C58 C84 H84 119.7
C122 C84 C58 120.6(4)
C122 C84 H84 119.7
C101 C85 H85 119.8
C195 C85 H85 119.8
C195 C85 C101 120.4(4)
C51 C88 H88 119.7
C169 C88 C51 120.5(4)
C169 C88 H88 119.7
C96 C90 P9 120.9(3)
C96 C90 C125 118.6(4)
C125 C90 P9 120.1(3)
C37 C92 H92 120.0
C37 C92 C147 119.9(4)
C147 C92 H92 120.0
C25 C94 H94 120.2
C214 C94 C25 119.6(4)
C214 C94 H94 120.2
C90 C96 H96 120.0
C90 C96 C168 119.9(4)
C168 C96 H96 120.0
C108 C97 H97 119.8
C114 C97 H97 119.8
C114 C97 C108 120.3(4)
C28 C99 H99 120.3
C195 C99 C28 119.5(4)
C195 C99 H99 120.3
C49 C101 C85 119.3(4)
C49 C101 H101 120.3
C85 C101 H101 120.3
C34 C104 H104 119.9
C34 C104 C131 120.1(4)
C131 C104 H104 119.9
C68 C105 H105 119.8
C68 C105 C149 120.4(4)
C149 C105 H105 119.8
C42 C108 C97 119.7(4)
C42 C108 H108 120.2
C97 C108 H108 120.2
C47 C109 H109 120.2
C47 C109 C120 119.6(4)
C120 C109 H109 120.2
C35 C111 C47 121.0(3)
C35 C111 H111 119.5
C47 C111 H111 119.5
C32 C114 H114 120.0
C97 C114 C32 119.9(4)
C97 C114 H114 120.0
C59 C115 H115 120.1
C59 C115 C157 119.8(4)
C157 C115 H115 120.1
P11 C117 H11A 110.9
P11 C117 H11B 110.9
P16 C117 P11 104.32(18)
P16 C117 H11A 110.9
P16 C117 H11B 110.9
H11A C117 H11B 108.9
C43 C120 C109 120.8(4)
C43 C120 H120 119.6
C109 C120 H120 119.6
C79 C122 H122 120.2
C84 C122 C79 119.6(4)
C84 C122 H122 120.2
C20 C124 H124 119.5
C142 C124 C20 120.9(4)
C142 C124 H124 119.5
C90 C125 H125 119.5
C192 C125 C90 120.9(4)
C192 C125 H125 119.5
C71 C127 H127 120.2
C187 C127 C71 119.6(4)
C187 C127 H127 120.2
C16 C130 H130 119.8
C194 C130 C16 120.4(4)
C194 C130 H130 119.8
C104 C131 H131 120.2
C163 C131 C104 119.7(4)
C163 C131 H131 120.2
C74 C134 H134 119.9
C204 C134 C74 120.2(4)
C204 C134 H134 119.9
C142 C136 H136 119.9
C166 C136 H136 119.9
C166 C136 C142 120.2(4)
C149 C138 H138 119.1
C149 C138 C184 121.8(4)
C184 C138 H138 119.1
C20 C139 H139 120.3
C166 C139 C20 119.4(4)
C166 C139 H139 120.3
C124 C142 C136 119.8(4)
C124 C142 H142 120.1
C136 C142 H142 120.1
C51 C144 H144 120.2
C185 C144 C51 119.6(4)
C185 C144 H144 120.2
C159 C146 H146 119.2
C206 C146 H146 119.2
C206 C146 C159 121.6(5)
C92 C147 H147 119.9
C204 C147 C92 120.3(4)
C204 C147 H147 119.9
C105 C149 H149 120.5
C138 C149 C105 119.0(4)
C138 C149 H149 120.5
C70 C152 H152 119.6
C199 C152 C70 120.7(5)
C199 C152 H152 119.6
C65 C154 H154 119.6
C187 C154 C65 120.9(4)
C187 C154 H154 119.6
C194 C156 H156 119.8
C194 C156 C202 120.4(4)
C202 C156 H156 119.8
C115 C157 H157 119.6
C182 C157 C115 120.8(4)
C182 C157 H157 119.6
C25 C159 H159 120.2
C146 C159 C25 119.6(4)
C146 C159 H159 120.2
C76 C162 H162 120.1
C76 C162 C215 119.7(4)
C215 C162 H162 120.1
C131 C163 H163 119.9
C131 C163 C180 120.2(4)
C180 C163 H163 119.9
C136 C166 C139 120.7(4)
C136 C166 H166 119.6
C139 C166 H166 119.6
C96 C168 H168 119.5
C211 C168 C96 121.0(4)
C211 C168 H168 119.5
C88 C169 H169 120.2
C176 C169 C88 119.5(4)
C176 C169 H169 120.2
Cl0A C171 H17A 109.2
Cl0A C171 H17B 109.2
Cl4 C171 Cl0A 112.1(3)
Cl4 C171 H17A 109.2
Cl4 C171 H17B 109.2
H17A C171 H17B 107.9
C59 C173 H173 119.1
C59 C173 C210 121.9(4)
C210 C173 H173 119.1
C169 C176 H176 119.6
C169 C176 C185 120.7(4)
C185 C176 H176 119.6
C76 C177 H177 120.0
C190 C177 C76 120.0(4)
C190 C177 H177 120.0
C77 C180 C163 120.2(4)
C77 C180 H180 119.9
C163 C180 H180 119.9
C157 C182 H182 120.0
C157 C182 C210 120.1(4)
C210 C182 H182 120.0
C64 C184 H184 120.3
C138 C184 C64 119.4(4)
C138 C184 H184 120.3
C144 C185 C176 119.6(4)
C144 C185 H185 120.2
C176 C185 H185 120.2
C127 C187 C154 120.5(4)
C127 C187 H187 119.8
C154 C187 H187 119.8
C177 C190 H190 120.0
C177 C190 C208 119.9(4)
C208 C190 H190 120.0
C125 C192 H192 120.2
C211 C192 C125 119.5(4)
C211 C192 H192 120.2
C130 C194 H194 119.9
C156 C194 C130 120.1(4)
C156 C194 H194 119.9
C85 C195 C99 120.6(3)
C85 C195 H195 119.7
C99 C195 H195 119.7
C152 C199 H199 120.4
C152 C199 C218 119.3(4)
C218 C199 H199 120.4
C30 C202 C156 119.8(4)
C30 C202 H202 120.1
C156 C202 H202 120.1
C134 C204 H204 120.1
C147 C204 C134 119.9(4)
C147 C204 H204 120.1
C146 C206 H206 120.2
C146 C206 C214 119.7(4)
C214 C206 H206 120.2
C190 C208 H208 120.0
C215 C208 C190 119.9(4)
C215 C208 H208 120.0
C173 C210 H210 120.5
C182 C210 C173 119.1(4)
C182 C210 H210 120.5
C168 C211 C192 120.0(4)
C168 C211 H211 120.0
C192 C211 H211 120.0
C94 C214 H214 119.8
C206 C214 C94 120.5(4)
C206 C214 H214 119.8
C162 C215 H215 119.7
C208 C215 C162 120.6(4)
C208 C215 H215 119.7
C55 C218 H218 119.5
C199 C218 C55 120.9(4)
C199 C218 H218 119.5
Cl21 C3 H3A 105.7
Cl21 C3 H3B 105.7
Cl19 C3 Cl21 126.4(8)
Cl19 C3 H3A 105.7
Cl19 C3 H3B 105.7
H3A C3 H3B 106.2
Cl2 C1 H1A 109.7
Cl2 C1 H1B 109.7
Cl17 C1 Cl2 109.9(10)
Cl17 C1 H1A 109.7
Cl17 C1 H1B 109.7
H1A C1 H1B 108.2
Cl53 C9 Cl1A 118.4(11)
Cl53 C9 H9A 107.7
Cl53 C9 H9B 107.7
Cl1A C9 H9A 107.7
Cl1A C9 H9B 107.7
H9A C9 H9B 107.1

loop_
_geom_bond_atom_site_label_1
_geom_bond_atom_site_label_2
_geom_bond_distance
Ni1 P7 2.1864(12)
Ni1 P9 2.6377(13)
Ni1 P11 2.2023(12)
Ni1 C10 1.960(3)
Ni1 C23 2.011(3)
Ni4 P1 2.1993(12)
Ni4 P3 2.6508(14)
Ni4 P5 2.2422(14)
Ni4 C4 1.951(4)
Ni4 C8 2.027(4)
P1 C23 1.813(4)
P1 C37 1.813(4)
P1 C59 1.847(4)
P3 C4 1.689(4)
P3 C8 1.787(3)
P3 C25 1.826(4)
P3 C46 1.816(4)
P5 C34 1.836(4)
P5 C39 1.849(4)
P5 C64 1.836(4)
P7 C8 1.808(3)
P7 C11 1.834(4)
P7 C13 1.816(4)
P9 C10 1.686(4)
P9 C23 1.787(3)
P9 C82 1.820(4)
P9 C90 1.841(4)
P11 C20 1.833(4)
P11 C35 1.827(4)
P11 C117 1.844(4)
P14 C4 1.695(4)
P14 C16 1.810(4)
P14 C39 1.805(4)
P14 C76 1.819(4)
P16 C10 1.698(3)
P16 C28 1.821(4)
P16 C51 1.823(4)
P16 C117 1.819(4)
Cl0A C171 1.769(6)
Cl4 C171 1.756(6)
Cl2 C1 1.931(17)
C8 H8 1.0000
C11 C55 1.392(5)
C11 C70 1.408(6)
C13 C65 1.400(5)
C13 C71 1.395(5)
C16 C30 1.404(6)
C16 C130 1.405(5)
Cl17 C1 1.563(17)
C20 C124 1.399(5)
C20 C139 1.401(5)
Cl21 C3 1.719(14)
C23 H23 1.0000
C25 C94 1.415(5)
C25 C159 1.392(6)
C28 C49 1.387(5)
C28 C99 1.415(5)
C30 H30 0.9500
C30 C202 1.387(6)
C32 H32 0.9500
C32 C82 1.389(5)
C32 C114 1.390(6)
C34 C77 1.395(5)
C34 C104 1.394(5)
C35 C43 1.403(5)
C35 C111 1.387(5)
C37 C74 1.397(5)
C37 C92 1.389(6)
C39 H39A 0.9900
C39 H39B 0.9900
C42 H42 0.9500
C42 C82 1.402(5)
C42 C108 1.387(6)
C43 H43 0.9500
C43 C120 1.385(6)
C46 C61 1.402(6)
C46 C79 1.392(5)
C47 H47 0.9500
C47 C109 1.386(6)
C47 C111 1.388(6)
C49 H49 0.9500
C49 C101 1.389(5)
C51 C88 1.386(5)
C51 C144 1.400(5)
Cl53 C9 1.591(15)
C55 H55 0.9500
C55 C218 1.395(6)
C58 H58 0.9500
C58 C61 1.389(6)
C58 C84 1.385(6)
C59 C115 1.394(6)
C59 C173 1.385(5)
C61 H61 0.9500
C64 C68 1.401(5)
C64 C184 1.399(5)
C65 H65 0.9500
C65 C154 1.379(6)
C68 H68 0.9500
C68 C105 1.379(6)
C70 H70 0.9500
C70 C152 1.391(6)
C71 H71 0.9500
C71 C127 1.390(6)
C74 H74 0.9500
C74 C134 1.395(6)
C76 C162 1.391(6)
C76 C177 1.398(6)
C77 H77 0.9500
C77 C180 1.384(6)
C79 H79 0.9500
C79 C122 1.401(6)
C84 H84 0.9500
C84 C122 1.379(7)
C85 H85 0.9500
C85 C101 1.399(5)
C85 C195 1.378(6)
C88 H88 0.9500
C88 C169 1.385(6)
C90 C96 1.394(6)
C90 C125 1.399(6)
C92 H92 0.9500
C92 C147 1.398(6)
C94 H94 0.9500
C94 C214 1.390(6)
C96 H96 0.9500
C96 C168 1.399(6)
C97 H97 0.9500
C97 C108 1.391(6)
C97 C114 1.384(6)
C99 H99 0.9500
C99 C195 1.393(6)
C101 H101 0.9500
C104 H104 0.9500
C104 C131 1.399(6)
C105 H105 0.9500
C105 C149 1.381(6)
C108 H108 0.9500
C109 H109 0.9500
C109 C120 1.389(6)
C111 H111 0.9500
C114 H114 0.9500
C115 H115 0.9500
C115 C157 1.396(6)
C117 H11A 0.9900
C117 H11B 0.9900
C120 H120 0.9500
C122 H122 0.9500
C124 H124 0.9500
C124 C142 1.380(6)
C125 H125 0.9500
C125 C192 1.394(6)
C127 H127 0.9500
C127 C187 1.378(6)
C130 H130 0.9500
C130 C194 1.385(5)
C131 H131 0.9500
C131 C163 1.388(7)
C134 H134 0.9500
C134 C204 1.394(6)
C136 H136 0.9500
C136 C142 1.389(6)
C136 C166 1.373(6)
C138 H138 0.9500
C138 C149 1.371(6)
C138 C184 1.393(6)
C139 H139 0.9500
C139 C166 1.398(6)
C142 H142 0.9500
C144 H144 0.9500
C144 C185 1.391(6)
C146 H146 0.9500
C146 C159 1.381(6)
C146 C206 1.372(7)
C147 H147 0.9500
C147 C204 1.384(7)
C149 H149 0.9500
C152 H152 0.9500
C152 C199 1.379(7)
C154 H154 0.9500
C154 C187 1.378(6)
C156 H156 0.9500
C156 C194 1.383(7)
C156 C202 1.398(7)
C157 H157 0.9500
C157 C182 1.372(6)
C159 H159 0.9500
C162 H162 0.9500
C162 C215 1.391(7)
C163 H163 0.9500
C163 C180 1.392(7)
C166 H166 0.9500
C168 H168 0.9500
C168 C211 1.367(7)
C169 H169 0.9500
C169 C176 1.385(6)
C171 H17A 0.9900
C171 H17B 0.9900
C173 H173 0.9500
C173 C210 1.393(6)
C176 H176 0.9500
C176 C185 1.393(6)
C177 H177 0.9500
C177 C190 1.389(6)
C180 H180 0.9500
C182 H182 0.9500
C182 C210 1.377(7)
C184 H184 0.9500
C185 H185 0.9500
C187 H187 0.9500
C190 H190 0.9500
C190 C208 1.394(7)
C192 H192 0.9500
C192 C211 1.392(7)
C194 H194 0.9500
C195 H195 0.9500
Cl19 C3 1.448(17)
C199 H199 0.9500
C199 C218 1.385(8)
C202 H202 0.9500
C204 H204 0.9500
C206 H206 0.9500
C206 C214 1.378(7)
C208 H208 0.9500
C208 C215 1.382(7)
C210 H210 0.9500
C211 H211 0.9500
C214 H214 0.9500
C215 H215 0.9500
C218 H218 0.9500
C3 H3A 0.9900
C3 H3B 0.9900
C1 H1A 0.9900
C1 H1B 0.9900
Cl1A C9 1.830(19)
C9 H9A 0.9900
C9 H9B 0.9900

loop_
_geom_torsion_atom_site_label_1
_geom_torsion_atom_site_label_2
_geom_torsion_atom_site_label_3
_geom_torsion_atom_site_label_4
_geom_torsion
Ni1 P7 C8 Ni4 -64.09(19)
Ni1 P7 C8 P3 -166.99(16)
Ni1 P7 C11 C55 89.0(3)
Ni1 P7 C11 C70 -80.2(3)
Ni1 P7 C13 C65 -141.2(3)
Ni1 P7 C13 C71 40.2(3)
Ni1 P9 C10 P16 165.8(5)
Ni1 P9 C23 P1 121.6(3)
Ni1 P9 C82 C32 55.2(4)
Ni1 P9 C82 C42 -127.7(3)
Ni1 P9 C90 C96 24.4(3)
Ni1 P9 C90 C125 -148.3(3)
Ni1 P11 C20 C124 116.5(3)
Ni1 P11 C20 C139 -63.1(3)
Ni1 P11 C35 C43 160.8(3)
Ni1 P11 C35 C111 -20.7(3)
Ni1 P11 C117 P16 -43.20(18)
Ni4 P1 C23 Ni1 -50.0(2)
Ni4 P1 C23 P9 -157.39(17)
Ni4 P1 C37 C74 64.0(3)
Ni4 P1 C37 C92 -114.8(3)
Ni4 P1 C59 C115 -120.0(3)
Ni4 P1 C59 C173 49.2(3)
Ni4 P3 C4 P14 141.4(4)
Ni4 P3 C8 P7 115.3(3)
Ni4 P3 C25 C94 -155.3(3)
Ni4 P3 C25 C159 18.9(4)
Ni4 P3 C46 C61 64.2(4)
Ni4 P3 C46 C79 -116.6(3)
Ni4 P5 C34 C77 -144.9(3)
Ni4 P5 C34 C104 41.8(3)
Ni4 P5 C39 P14 42.1(2)
Ni4 P5 C64 C68 -85.2(3)
Ni4 P5 C64 C184 94.6(3)
P1 C37 C74 C134 -179.3(3)
P1 C37 C92 C147 179.5(3)
P1 C59 C115 C157 166.7(3)
P1 C59 C173 C210 -166.5(4)
P3 C25 C94 C214 173.3(3)
P3 C25 C159 C146 -174.9(4)
P3 C46 C61 C58 178.8(3)
P3 C46 C79 C122 179.7(3)
P5 C34 C77 C180 -174.9(3)
P5 C34 C104 C131 174.3(3)
P5 C64 C68 C105 -179.0(3)
P5 C64 C184 C138 179.5(4)
P7 C11 C55 C218 -170.3(3)
P7 C11 C70 C152 169.9(3)
P7 C13 C65 C154 -177.9(3)
P7 C13 C71 C127 177.7(3)
P9 C90 C96 C168 -173.9(3)
P9 C90 C125 C192 174.4(3)
P11 C20 C124 C142 180.0(3)
P11 C20 C139 C166 178.7(3)
P11 C35 C43 C120 177.8(3)
P11 C35 C111 C47 -178.6(3)
P14 C16 C30 C202 172.0(3)
P14 C16 C130 C194 -172.1(3)
P14 C76 C162 C215 -177.2(4)
P14 C76 C177 C190 176.3(3)
P16 C28 C49 C101 -175.4(3)
P16 C28 C99 C195 176.1(3)
P16 C51 C88 C169 174.5(3)
P16 C51 C144 C185 -174.8(3)
C4 P3 C8 Ni4 -15.90(17)
C4 P3 C8 P7 99.4(2)
C4 P3 C25 C94 -102.7(3)
C4 P3 C25 C159 71.5(4)
C4 P3 C46 C61 9.8(4)
C4 P3 C46 C79 -171.1(3)
C4 P14 C16 C30 -87.7(4)
C4 P14 C16 C130 83.9(3)
C4 P14 C39 P5 -30.3(2)
C4 P14 C76 C162 -170.8(3)
C4 P14 C76 C177 11.1(4)
C8 P3 C4 Ni4 16.55(17)
C8 P3 C4 P14 157.9(3)
C8 P3 C25 C94 151.2(3)
C8 P3 C25 C159 -34.6(4)
C8 P3 C46 C61 122.1(3)
C8 P3 C46 C79 -58.8(3)
C8 P7 C11 C55 -147.2(3)
C8 P7 C11 C70 43.6(3)
C8 P7 C13 C65 91.7(3)
C8 P7 C13 C71 -86.9(3)
C10 P9 C23 Ni1 -14.62(17)
C10 P9 C23 P1 107.0(2)
C10 P9 C82 C32 -0.2(4)
C10 P9 C82 C42 177.0(3)
C10 P9 C90 C96 77.1(3)
C10 P9 C90 C125 -95.6(3)
C10 P16 C28 C49 -4.1(4)
C10 P16 C28 C99 -179.3(3)
C10 P16 C51 C88 -107.7(3)
C10 P16 C51 C144 67.6(3)
C10 P16 C117 P11 34.0(2)
C11 P7 C8 Ni4 177.01(17)
C11 P7 C8 P3 74.1(3)
C11 P7 C13 C65 -21.6(3)
C11 P7 C13 C71 159.7(2)
C11 C55 C218 C199 1.3(6)
C11 C70 C152 C199 0.8(6)
C13 P7 C8 Ni4 62.1(2)
C13 P7 C8 P3 -40.8(3)
C13 P7 C11 C55 -34.3(4)
C13 P7 C11 C70 156.5(3)
C13 C65 C154 C187 -0.2(6)
C13 C71 C127 C187 0.7(5)
C16 P14 C4 Ni4 126.1(2)
C16 P14 C4 P3 -5.1(4)
C16 P14 C39 P5 -155.46(18)
C16 P14 C76 C162 -43.3(4)
C16 P14 C76 C177 138.6(3)
C16 C30 C202 C156 -0.5(6)
C16 C130 C194 C156 0.1(6)
C20 P11 C35 C43 -58.3(3)
C20 P11 C35 C111 120.2(3)
C20 P11 C117 P16 179.80(17)
C20 C124 C142 C136 1.0(6)
C20 C139 C166 C136 1.7(5)
C23 P1 C37 C74 -70.9(3)
C23 P1 C37 C92 110.3(3)
C23 P1 C59 C115 2.1(4)
C23 P1 C59 C173 171.4(3)
C23 P9 C10 Ni1 15.01(17)
C23 P9 C10 P16 -179.2(4)
C23 P9 C82 C32 115.3(3)
C23 P9 C82 C42 -67.6(4)
C23 P9 C90 C96 -28.2(3)
C23 P9 C90 C125 159.1(3)
C25 P3 C4 Ni4 -97.48(18)
C25 P3 C4 P14 43.9(4)
C25 P3 C8 Ni4 105.41(16)
C25 P3 C8 P7 -139.3(2)
C25 P3 C46 C61 -120.0(3)
C25 P3 C46 C79 59.2(3)
C25 C94 C214 C206 1.5(6)
C28 P16 C10 Ni1 105.3(2)
C28 P16 C10 P9 -57.4(4)
C28 P16 C51 C88 24.6(3)
C28 P16 C51 C144 -160.2(3)
C28 P16 C117 P11 -90.4(2)
C28 C49 C101 C85 -0.5(6)
C28 C99 C195 C85 -1.1(6)
C30 C16 C130 C194 -0.3(6)
C34 P5 C39 P14 -79.7(2)
C34 P5 C64 C68 47.8(3)
C34 P5 C64 C184 -132.4(3)
C34 C77 C180 C163 1.2(6)
C34 C104 C131 C163 0.5(6)
C35 P11 C20 C124 -13.3(3)
C35 P11 C20 C139 167.1(3)
C35 P11 C117 P16 72.5(2)
C35 C43 C120 C109 0.7(6)
C37 P1 C23 Ni1 86.1(2)
C37 P1 C23 P9 -21.3(3)
C37 P1 C59 C115 114.0(3)
C37 P1 C59 C173 -76.7(4)
C37 C74 C134 C204 1.0(6)
C37 C92 C147 C204 -1.6(6)
C39 P5 C34 C77 -31.3(3)
C39 P5 C34 C104 155.4(3)
C39 P5 C64 C68 155.6(3)
C39 P5 C64 C184 -24.6(4)
C39 P14 C4 Ni4 4.1(3)
C39 P14 C4 P3 -127.1(3)
C39 P14 C16 C30 30.5(4)
C39 P14 C16 C130 -157.9(3)
C39 P14 C76 C162 75.1(4)
C39 P14 C76 C177 -103.1(3)
C43 C35 C111 C47 -0.1(6)
C46 P3 C4 Ni4 140.85(15)
C46 P3 C4 P14 -77.8(3)
C46 P3 C8 Ni4 -140.79(16)
C46 P3 C8 P7 -25.5(3)
C46 P3 C25 C94 27.3(3)
C46 P3 C25 C159 -158.5(3)
C46 C79 C122 C84 1.9(6)
C47 C109 C120 C43 0.0(6)
C49 C28 C99 C195 0.8(6)
C51 P16 C10 Ni1 -128.1(2)
C51 P16 C10 P9 69.1(4)
C51 P16 C28 C49 -135.4(3)
C51 P16 C28 C99 49.4(4)
C51 P16 C117 P11 156.60(17)
C51 C88 C169 C176 0.5(6)
C51 C144 C185 C176 -0.1(6)
C55 C11 C70 C152 0.2(5)
C58 C84 C122 C79 -1.1(6)
C59 P1 C23 Ni1 -160.72(18)
C59 P1 C23 P9 91.9(2)
C59 P1 C37 C74 178.0(3)
C59 P1 C37 C92 -0.8(4)
C59 C115 C157 C182 -0.7(7)
C59 C173 C210 C182 -0.8(7)
C61 C46 C79 C122 -1.1(5)
C61 C58 C84 C122 -0.4(6)
C64 P5 C34 C77 74.5(3)
C64 P5 C34 C104 -98.8(3)
C64 P5 C39 P14 177.46(19)
C64 C68 C105 C149 -1.0(6)
C65 C13 C71 C127 -1.0(5)
C65 C154 C187 C127 -0.2(6)
C68 C64 C184 C138 -0.7(6)
C68 C105 C149 C138 0.4(7)
C70 C11 C55 C218 -1.2(5)
C70 C152 C199 C218 -0.6(7)
C71 C13 C65 C154 0.7(5)
C71 C127 C187 C154 -0.1(6)
C74 C37 C92 C147 0.8(6)
C74 C134 C204 C147 -1.9(6)
C76 P14 C4 Ni4 -112.0(2)
C76 P14 C4 P3 116.7(3)
C76 P14 C16 C30 146.4(3)
C76 P14 C16 C130 -42.0(3)
C76 P14 C39 P5 89.8(2)
C76 C162 C215 C208 0.7(7)
C76 C177 C190 C208 1.2(6)
C77 C34 C104 C131 0.9(6)
C79 C46 C61 C58 -0.4(5)
C82 P9 C10 Ni1 142.74(15)
C82 P9 C10 P16 -51.4(4)
C82 P9 C23 Ni1 -141.58(16)
C82 P9 C23 P1 -20.0(3)
C82 P9 C90 C96 -153.7(3)
C82 P9 C90 C125 33.6(3)
C82 C32 C114 C97 1.0(6)
C82 C42 C108 C97 1.8(6)
C84 C58 C61 C46 1.1(6)
C88 C51 C144 C185 0.5(5)
C88 C169 C176 C185 0.0(6)
C90 P9 C10 Ni1 -97.03(18)
C90 P9 C10 P16 68.8(4)
C90 P9 C23 Ni1 104.91(16)
C90 P9 C23 P1 -133.5(2)
C90 P9 C82 C32 -128.0(3)
C90 P9 C82 C42 49.1(3)
C90 C96 C168 C211 -0.5(7)
C90 C125 C192 C211 -0.3(6)
C92 C37 C74 C134 -0.5(5)
C92 C147 C204 C134 2.1(6)
C94 C25 C159 C146 -0.7(7)
C96 C90 C125 C192 1.5(6)
C96 C168 C211 C192 1.7(7)
C99 C28 C49 C101 0.0(6)
C101 C85 C195 C99 0.6(6)
C104 C34 C77 C180 -1.8(6)
C104 C131 C163 C180 -1.1(6)
C108 C42 C82 P9 -177.5(3)
C108 C42 C82 C32 -0.4(5)
C108 C97 C114 C32 0.5(6)
C109 C47 C111 C35 0.8(6)
C111 C35 C43 C120 -0.6(6)
C111 C47 C109 C120 -0.8(6)
C114 C32 C82 P9 176.2(3)
C114 C32 C82 C42 -1.0(6)
C114 C97 C108 C42 -1.8(6)
C115 C59 C173 C210 3.3(7)
C115 C157 C182 C210 3.4(7)
C117 P11 C20 C124 -121.7(3)
C117 P11 C20 C139 58.8(3)
C117 P11 C35 C43 48.1(3)
C117 P11 C35 C111 -133.5(3)
C117 P16 C10 Ni1 -11.6(3)
C117 P16 C10 P9 -174.4(4)
C117 P16 C28 C49 110.8(3)
C117 P16 C28 C99 -64.5(3)
C117 P16 C51 C88 138.2(3)
C117 P16 C51 C144 -46.5(3)
C124 C20 C139 C166 -0.9(5)
C125 C90 C96 C168 -1.1(6)
C125 C192 C211 C168 -1.3(7)
C130 C16 C30 C202 0.5(6)
C131 C163 C180 C77 0.3(6)
C139 C20 C124 C142 -0.4(5)
C142 C136 C166 C139 -1.2(6)
C144 C51 C88 C169 -0.7(6)
C146 C206 C214 C94 -0.3(7)
C149 C138 C184 C64 0.1(8)
C152 C199 C218 C55 -0.4(7)
C157 C182 C210 C173 -2.6(7)
C159 C25 C94 C214 -1.1(6)
C159 C146 C206 C214 -1.5(8)
C162 C76 C177 C190 -1.9(6)
C166 C136 C142 C124 -0.2(6)
C169 C176 C185 C144 -0.1(6)
C173 C59 C115 C157 -2.6(6)
C177 C76 C162 C215 1.0(6)
C177 C190 C208 C215 0.5(7)
C184 C64 C68 C105 1.2(6)
C184 C138 C149 C105 0.1(8)
C190 C208 C215 C162 -1.5(7)
C194 C156 C202 C30 0.3(7)
C195 C85 C101 C49 0.2(6)
C202 C156 C194 C130 -0.1(7)
C206 C146 C159 C25 2.0(8)
